data_2005521
loop_
_publ_author_name
'Mac\'i\<cek, J.'
'Gencheva, G.'
'Mitewa, M.'

_publ_contact_author
;
     Dr Josef Macicek
     Bulgarian Academy of Sciences
     Central Laboratory of Mineralogy and Crystallography
     Rakovski str. 92
     1000 Sofia
     BULGARIA
;
_publ_section_title
;
 Tetrakis(creatinine)platinum(II) Dithiocyanate
;
_journal_issue 10
_journal_name_full 'Acta Crystallographica Section C'
_journal_page_first 2429
_journal_page_last 2432
_journal_paper_doi 10.1107/S0108270196007901
_journal_volume 52
_journal_year 1996
_chemical_formula_iupac '[Pt (C4 H7 N3 O)4] (S C N)2'
_chemical_formula_moiety 'C16 H28 N12 O4 Pt . 2 C N S'
_chemical_formula_structural 'Pt (C4 H7 N3 O)4 (S C N)2'
_chemical_formula_sum 'C18 H28 N14 O4 Pt S2'
_chemical_formula_weight 763.73
_chemical_name_systematic 'Tetrakis(creatinine)platinum(II) Dithiocyanate'
_space_group_IT_number 2
_symmetry_cell_setting triclinic
_symmetry_space_group_name_Hall '-P 1'
_symmetry_space_group_name_H-M 'P -1'
_atom_type_scat_source 'as coded in SDP/PDP (Enraf-Nonius, 1985)'
_audit_creation_method 'from SDP files using KAPPA (Macicek, 1992. Unpublished)'
_cell_angle_alpha 74.35(2)
_cell_angle_beta 74.37(2)
_cell_angle_gamma 87.03(2)
_cell_formula_units_Z 2
_cell_length_a 10.372(3)
_cell_length_b 10.787(2)
_cell_length_c 13.571(3)
_cell_measurement_reflns_used 22
_cell_measurement_temperature 292
_cell_measurement_theta_max 21.55
_cell_measurement_theta_min 19.96
_cell_volume 1407.7(6)
_computing_data_collection 'CAD-4 (Enraf-Nonius, 1988)'
_computing_data_reduction 'Structure Determination Package (Enraf-Nonius, 1985)'
_computing_molecular_graphics 'ORTEPII (Johnson, 1976)'
_computing_publication_material 'KAPPA (Mac\'i\<cek, 1992)'
_computing_structure_refinement 'Structure Determination Package'
_diffrn_ambient_temperature 292
_diffrn_measurement_device 'Enraf-Nonius CAD-4 diffractometer'
_diffrn_measurement_method 'continuous scan profiles'
_diffrn_radiation_monochromator 'graphite (perpendicular mode)'
_diffrn_radiation_source '2kW fine focus Philips tube'
_diffrn_radiation_type 'Mo K\a'
_diffrn_radiation_wavelength 0.71073
_diffrn_reflns_av_R_equivalents 0.021
_diffrn_reflns_limit_h_max 11
_diffrn_reflns_limit_h_min 0
_diffrn_reflns_limit_k_max 12
_diffrn_reflns_limit_k_min -12
_diffrn_reflns_limit_l_max 15
_diffrn_reflns_limit_l_min -15
_diffrn_reflns_number 4696
_diffrn_reflns_reduction_process 'F~obs~ = ( I~raw~/LP )^1/2^, where LP = Lorentz-polarization correction'
_diffrn_reflns_theta_max 24.0
_diffrn_reflns_theta_min 0.0
_diffrn_standards_decay_% 2.1
_diffrn_standards_interval_time 120
_diffrn_standards_number 3
_exptl_absorpt_coefficient_mu 5.22
_exptl_absorpt_correction_T_max 0.998
_exptl_absorpt_correction_T_min 0.861
_exptl_absorpt_correction_type '\y scans (North, Phillips & Mathews, 1968)'
_exptl_crystal_colour transparent
_exptl_crystal_density_diffrn 1.801
_exptl_crystal_density_meas ?
_exptl_crystal_description elongated
_exptl_crystal_F_000 752
_exptl_crystal_size_max 0.28
_exptl_crystal_size_mid 0.26
_exptl_crystal_size_min 0.24
_refine_diff_density_max 1.855
_refine_diff_density_min -1.976
_refine_ls_extinction_method none
_refine_ls_goodness_of_fit_all 2.285
_refine_ls_goodness_of_fit_obs 0.884
_refine_ls_hydrogen_treatment 'H atoms refined as riding'
_refine_ls_matrix_type full
_refine_ls_number_constraints 112
_refine_ls_number_parameters 352
_refine_ls_number_reflns 3691
_refine_ls_number_restraints 0
_refine_ls_R_factor_all 0.060
_refine_ls_R_factor_obs 0.034
_refine_ls_shift/esd_max 0.208
_refine_ls_structure_factor_coef F
_refine_ls_weighting_details 'w = 1/[\s^2^(F) + (0.040F)^2^]'
_refine_ls_weighting_scheme calc
_refine_ls_wR_factor_all 0.041
_refine_ls_wR_factor_obs 0.046
_reflns_number_observed 3691
_reflns_number_total 4417
_reflns_observed_criterion 'I > 3.0\s(I)'
_cod_data_source_file ka1187.cif
_cod_data_source_block LRSA0141
_cod_depositor_comments
;
The following automatic conversions were performed:

'_chemical_melting_point' value 'not determined' was changed to '?' -
the value is undefined or not given.

Automatic conversion script
Id: cif_fix_values 1715 2011-07-08 13:25:40Z adriana 

The following automatic conversions were performed:

'_exptl_crystal_density_meas' value 'none' was changed to '?' - the
value is perceived as not measured.

Automatic conversion script
Id: cif_fix_values 3008 2015-01-20 13:52:24Z robertas 

The following automatic conversions were performed:

'_refine_ls_weighting_scheme' value '1/[\s^2^(F) + (0.040F)^2^]' was
changed to 'calc'. New tag '_refine_ls_weighting_details' was
created. The value of the new tag was set to 'w = 1/[\s^2^(F) +
(0.040F)^2^]'.

Automatic conversion script
Id: cif_fix_values 3143 2015-03-26 13:38:13Z robertas 
;
_cod_original_cell_volume 1407.6(7)
_cod_original_sg_symbol_H-M P-1
_cod_database_code 2005521

loop_
_symmetry_equiv_pos_as_xyz
+x,+y,+z
-x,-y,-z

loop_
_atom_site_aniso_label
_atom_site_aniso_U_11
_atom_site_aniso_U_22
_atom_site_aniso_U_33
_atom_site_aniso_U_12
_atom_site_aniso_U_13
_atom_site_aniso_U_23
Pt 0.03390(10) 0.03590(10) 0.02180(10) -0.00270(10) -0.00710(10) -0.00660(10)
S1 0.096(2) 0.110(2) 0.057(2) 0.006(2) -0.0200(10) -0.020(2)
C1 0.051(6) 0.086(6) 0.071(5) 0.002(5) -0.019(4) -0.040(4)
N1 0.136(9) 0.246(13) 0.063(5) -0.002(9) -0.033(5) -0.054(7)
S2 0.120(3) 0.135(3) 0.070(2) 0.036(2) -0.034(2) -0.027(2)
C2 0.064(7) 0.067(7) 0.062(6) -0.012(6) 0.000(5) -0.006(5)
N2 0.128(8) 0.142(9) 0.057(6) -0.052(7) -0.001(6) -0.008(6)
N1a 0.041(4) 0.050(4) 0.035(3) -0.009(3) -0.010(3) -0.016(3)
C2a 0.044(5) 0.050(5) 0.059(5) -0.002(4) -0.019(4) -0.017(4)
N3a 0.052(4) 0.065(5) 0.067(4) -0.016(4) -0.020(3) -0.022(3)
C4a 0.051(5) 0.063(6) 0.082(6) -0.029(4) -0.005(5) -0.025(4)
C5a 0.043(5) 0.039(5) 0.059(5) 0.001(4) 0.001(4) -0.009(4)
N6a 0.079(5) 0.088(5) 0.034(3) -0.030(4) -0.017(3) -0.017(3)
C7a 0.077(7) 0.122(8) 0.088(6) -0.032(6) -0.025(5) -0.045(5)
O8a 0.068(4) 0.073(4) 0.031(3) -0.015(4) 0.006(3) -0.006(3)
N1b 0.033(3) 0.037(3) 0.024(3) -0.005(3) -0.001(3) -0.011(2)
C2b 0.039(4) 0.036(4) 0.032(4) 0.000(4) -0.011(3) -0.008(3)
N3b 0.058(4) 0.041(4) 0.039(3) 0.010(3) -0.018(3) -0.008(3)
C4b 0.062(6) 0.057(6) 0.051(5) 0.013(5) -0.013(4) -0.019(4)
C5b 0.047(4) 0.045(5) 0.032(4) -0.010(4) -0.018(3) -0.008(3)
N6b 0.065(4) 0.056(4) 0.027(3) 0.014(4) -0.018(3) -0.013(3)
C7b 0.076(6) 0.065(6) 0.068(5) 0.027(5) -0.036(4) -0.019(5)
O8b 0.064(4) 0.066(4) 0.038(3) 0.002(3) -0.011(3) -0.018(3)
N1c 0.047(4) 0.051(4) 0.022(3) -0.011(3) -0.015(2) -0.006(3)
C2c 0.038(4) 0.044(5) 0.036(4) -0.003(4) -0.006(3) -0.006(4)
N3c 0.059(4) 0.048(4) 0.040(4) -0.020(3) -0.014(3) -0.006(3)
C4c 0.072(6) 0.046(5) 0.038(4) -0.014(4) -0.019(4) -0.009(4)
C5c 0.047(4) 0.041(4) 0.034(4) 0.001(4) -0.018(3) -0.011(3)
N6c 0.072(5) 0.068(5) 0.024(3) -0.025(4) -0.009(3) -0.008(3)
C7c 0.077(6) 0.065(6) 0.064(6) -0.043(5) 0.000(5) -0.010(5)
O8c 0.062(3) 0.055(3) 0.031(3) -0.008(3) -0.017(2) -0.010(2)
N1d 0.035(4) 0.040(4) 0.035(3) -0.005(3) -0.004(3) -0.010(3)
C2d 0.039(4) 0.031(4) 0.044(4) -0.001(4) -0.013(3) 0.000(4)
N3d 0.054(4) 0.042(4) 0.051(4) 0.000(4) -0.010(3) -0.006(3)
C4d 0.057(6) 0.054(6) 0.072(6) 0.004(5) -0.017(5) -0.006(5)
C5d 0.046(5) 0.044(5) 0.041(4) -0.010(4) -0.012(4) -0.005(4)
N6d 0.053(5) 0.072(5) 0.039(4) 0.016(4) -0.002(3) -0.017(4)
C7d 0.057(6) 0.066(6) 0.087(7) 0.015(5) -0.004(6) -0.022(5)
O8d 0.077(4) 0.060(4) 0.041(3) -0.005(3) -0.019(3) 0.002(3)

loop_
_atom_site_label
_atom_site_fract_x
_atom_site_fract_y
_atom_site_fract_z
_atom_site_U_iso_or_equiv
_atom_site_thermal_displace_type
_atom_site_calc_flag
_atom_site_calc_attached_atom
Pt 0.17071(3) 0.44481(3) 0.27035(2) 0.03069(8) Uani ? ?
S1 0.2988(3) 0.5498(3) 0.8495(2) 0.089(1) Uani ? ?
C1 0.3057(9) 0.5596(10) 0.7288(7) 0.065(3) Uani ? ?
N1 0.3105(11) 0.5693(13) 0.6448(7) 0.144(6) Uani ? ?
S2 0.2181(4) 0.9583(4) 0.1326(3) 0.108(1) Uani ? ?
C2 0.2048(10) 0.9500(10) 0.2571(8) 0.069(4) Uani ? ?
N2 0.1961(11) 0.9428(10) 0.3422(7) 0.115(5) Uani ? ?
N1a 0.3047(6) 0.5764(6) 0.2688(5) 0.041(2) Uani ? ?
C2a 0.3335(8) 0.6000(8) 0.3530(7) 0.049(3) Uani ? ?
N3a 0.4341(7) 0.6857(7) 0.3221(6) 0.059(3) Uani ? ?
C4a 0.4824(9) 0.7256(9) 0.2077(7) 0.066(3) Uani ? ?
C5a 0.3890(8) 0.6470(8) 0.1729(7) 0.051(3) Uani ? ?
N6a 0.2689(7) 0.5446(7) 0.4507(5) 0.065(3) Uani ? ?
C7a 0.491(1) 0.7331(10) 0.3924(7) 0.090(4) Uani ? ?
O8a 0.3897(6) 0.6441(6) 0.0861(4) 0.062(2) Uani ? ?
N1b 0.0368(6) 0.5828(6) 0.2572(4) 0.032(2) Uani ? ?
C2b -0.0014(8) 0.6445(7) 0.1653(6) 0.035(2) Uani ? ?
N3b -0.0882(7) 0.7375(6) 0.1780(5) 0.046(2) Uani ? ?
C4b -0.1084(9) 0.7524(9) 0.2848(6) 0.056(3) Uani ? ?
C5b -0.0250(8) 0.6451(8) 0.3283(6) 0.040(2) Uani ? ?
N6b 0.0440(7) 0.6127(7) 0.0762(5) 0.048(2) Uani ? ?
C7b -0.1319(9) 0.8301(9) 0.0967(7) 0.067(3) Uani ? ?
O8b -0.0157(6) 0.6152(6) 0.4212(4) 0.055(2) Uani ? ?
N1c 0.0395(6) 0.3109(6) 0.2706(4) 0.039(2) Uani ? ?
C2c -0.0383(8) 0.2250(8) 0.3632(6) 0.041(3) Uani ? ?
N3c -0.1072(7) 0.1447(7) 0.3342(5) 0.049(2) Uani ? ?
C4c -0.0754(9) 0.1690(8) 0.2205(6) 0.051(3) Uani ? ?
C5c 0.0235(8) 0.2818(8) 0.1853(6) 0.039(2) Uani ? ?
N6c -0.0408(7) 0.2266(7) 0.4584(5) 0.055(2) Uani ? ?
C7c -0.1924(9) 0.0397(9) 0.4098(7) 0.072(4) Uani ? ?
O8c 0.0812(6) 0.3370(5) 0.0940(4) 0.048(2) Uani ? ?
N1d 0.3091(6) 0.3114(6) 0.2759(5) 0.038(2) Uani ? ?
C2d 0.3924(8) 0.2795(7) 0.1946(6) 0.039(3) Uani ? ?
N3d 0.4741(7) 0.1858(7) 0.2168(5) 0.051(2) Uani ? ?
C4d 0.4566(9) 0.1464(9) 0.3304(7) 0.063(4) Uani ? ?
C5d 0.3429(8) 0.2354(8) 0.3654(6) 0.044(3) Uani ? ?
N6d 0.3926(7) 0.3380(7) 0.0954(5) 0.057(3) Uani ? ?
C7d 0.5733(9) 0.1275(9) 0.1457(8) 0.073(4) Uani ? ?
O8d 0.2905(6) 0.2372(6) 0.4573(4) 0.062(2) Uani ? ?
H41a 0.5735 0.7039 0.1843 0.0633 Uiso calc C4a
H42a 0.4728 0.8155 0.1813 0.0633 Uiso calc C4a
H61a 0.2919 0.5635 0.5083 0.0633 Uiso calc N6a
H62a 0.1983 0.4845 0.4639 0.0633 Uiso calc N6a
H71a 0.5616 0.7932 0.3524 0.0633 Uiso calc C7a
H72a 0.4227 0.7735 0.4348 0.0633 Uiso calc C7a
H73a 0.5237 0.6622 0.4368 0.0633 Uiso calc C7a
H41b -0.1998 0.7407 0.3239 0.0633 Uiso calc C4b
H42b -0.0764 0.8338 0.2836 0.0633 Uiso calc C4b
H61b 0.0161 0.6565 0.0149 0.0633 Uiso calc N6b
H62b 0.1058 0.5447 0.0731 0.0633 Uiso calc N6b
H71b -0.1891 0.8897 0.1265 0.0633 Uiso calc C7b
H72b -0.0564 0.8747 0.0445 0.0633 Uiso calc C7b
H73b -0.1793 0.7864 0.0645 0.0633 Uiso calc C7b
H41c -0.1525 0.1913 0.1950 0.0633 Uiso calc C4c
H42c -0.0350 0.0966 0.1979 0.0633 Uiso calc C4c
H61c -0.0954 0.1667 0.5180 0.0633 Uiso calc N6c
H62c 0.0136 0.2877 0.4685 0.0633 Uiso calc N6c
H71c -0.2298 -0.0058 0.3727 0.0633 Uiso calc C7c
H72c -0.1404 -0.0170 0.4496 0.0633 Uiso calc C7c
H73c -0.2623 0.0728 0.4564 0.0633 Uiso calc C7c
H41d 0.5351 0.1631 0.3483 0.0633 Uiso calc C4d
H42d 0.4312 0.0580 0.3603 0.0633 Uiso calc C4d
H61d 0.4533 0.3129 0.0382 0.0633 Uiso calc N6d
H62d 0.3320 0.4054 0.0813 0.0633 Uiso calc N6d
H71d 0.6175 0.0606 0.1847 0.0633 Uiso calc C7d
H72d 0.5293 0.0929 0.1056 0.0633 Uiso calc C7d
H73d 0.6370 0.1916 0.0990 0.0633 Uiso calc C7d

loop_
_atom_type_symbol
_atom_type_scat_dispersion_real
_atom_type_scat_dispersion_imag
Pt -2.352 8.388
S 0.110 0.124
O 0.008 0.006
N 0.004 0.003
C 0.002 0.002
H 0.000 0.000

loop_
_geom_angle_atom_site_label_1
_geom_angle_atom_site_label_2
_geom_angle_atom_site_label_3
_geom_angle_site_symmetry_1
_geom_angle_site_symmetry_3
_geom_angle
_geom_angle_publ_flag
N1a Pt N1b 1 1 89.2(3) yes
N1a Pt N1c 1 1 178.9(3) yes
N1a Pt N1d 1 1 89.9(3) yes
N1b Pt N1c 1 1 91.8(3) yes
N1b Pt N1d 1 1 177.1(2) yes
N1c Pt N1d 1 1 89.1(3) yes
S1 C1 N1 1 1 178.5(1.2) yes
S2 C2 N2 1 1 179.1(1.0) yes
C2a N1a C5a 1 1 111.8(7) yes
N1a C2a N3a 1 1 110.9(7) yes
N1a C2a N6a 1 1 122.8(8) yes
N3a C2a N6a 1 1 126.3(1.0) yes
C2a N3a C4a 1 1 111.1(8) yes
C2a N3a C7a 1 1 125.4(7) yes
C4a N3a C7a 1 1 123.5(7) yes
N3a C4a C5a 1 1 102.3(7) yes
N1a C5a C4a 1 1 103.9(8) yes
N1a C5a O8a 1 1 127.2(9) yes
C4a C5a O8a 1 1 128.9(7) yes
C2b N1b C5b 1 1 105.0(6) yes
N1b C2b N3b 1 1 113.3(7) yes
N1b C2b N6b 1 1 122.8(7) yes
N3b C2b N6b 1 1 123.9(7) yes
C2b N3b C4b 1 1 108.7(7) yes
C2b N3b C7b 1 1 127.0(7) yes
C4b N3b C7b 1 1 122.8(7) yes
N3b C4b C5b 1 1 100.2(7) yes
N1b C5b C4b 1 1 112.7(7) yes
N1b C5b O8b 1 1 123.2(7) yes
C4b C5b O8b 1 1 124.1(8) yes
C2c N1c C5c 1 1 109.6(7) yes
N1c C2c N3c 1 1 108.5(7) yes
N1c C2c N6c 1 1 124.2(8) yes
N3c C2c N6c 1 1 127.3(7) yes
C2c N3c C4c 1 1 111.7(6) yes
C2c N3c C7c 1 1 123.1(7) yes
C4c N3c C7c 1 1 125.0(8) yes
N3c C4c C5c 1 1 101.0(7) yes
N1c C5c C4c 1 1 109.2(6) yes
N1c C5c O8c 1 1 124.6(8) yes
C4c C5c O8c 1 1 126.2(8) yes
C2d N1d C5d 1 1 105.4(6) yes
N1d C2d N3d 1 1 116.8(7) yes
N1d C2d N6d 1 1 121.8(7) yes
N3d C2d N6d 1 1 121.4(7) yes
C2d N3d C4d 1 1 108.9(7) yes
C2d N3d C7d 1 1 129.5(7) yes
C4d N3d C7d 1 1 121.6(7) yes
N3d C4d C5d 1 1 100.1(7) yes
N1d C5d C4d 1 1 108.7(7) yes
N1d C5d O8d 1 1 126.1(8) yes
C4d C5d O8d 1 1 125.2(8) yes

loop_
_geom_bond_atom_site_label_1
_geom_bond_atom_site_label_2
_geom_bond_site_symmetry_2
_geom_bond_distance
_geom_bond_publ_flag
Pt N1a 1 2.030(7) yes
Pt N1b 1 1.988(6) yes
Pt N1c 1 2.034(7) yes
Pt N1d 1 1.980(6) yes
S1 C1 1 1.595(11) yes
C1 N1 1 1.104(15) yes
S2 C2 1 1.636(12) yes
C2 N2 1 1.115(15) yes
N1a C2a 1 1.345(13) yes
N1a C5a 1 1.400(9) yes
C2a N3a 1 1.332(11) yes
C2a N6a 1 1.303(9) yes
N3a C4a 1 1.445(11) yes
N3a C7a 1 1.453(15) yes
C4a C5a 1 1.559(15) yes
C5a O8a 1 1.185(12) yes
N1b C2b 1 1.395(12) yes
N1b C5b 1 1.328(10) yes
C2b N3b 1 1.328(10) yes
C2b N6b 1 1.304(10) yes
N3b C4b 1 1.460(12) yes
N3b C7b 1 1.432(11) yes
C4b C5b 1 1.496(12) yes
C5b O8b 1 1.243(10) yes
N1c C2c 1 1.412(8) yes
N1c C5c 1 1.330(11) yes
C2c N3c 1 1.347(13) yes
C2c N6c 1 1.290(11) yes
N3c C4c 1 1.441(10) yes
N3c C7c 1 1.451(10) yes
C4c C5c 1 1.521(12) yes
C5c O8c 1 1.220(8) yes
N1d C2d 1 1.320(10) yes
N1d C5d 1 1.391(10) yes
C2d N3d 1 1.310(11) yes
C2d N6d 1 1.323(10) yes
N3d C4d 1 1.447(12) yes
N3d C7d 1 1.452(12) yes
C4d C5d 1 1.537(13) yes
C5d O8d 1 1.223(10) yes
